data_4079066
loop_
_publ_author_name
'Wang, Xiaowu'
'Fr\"ohlich, Roland'
'Daniliuc, Constantin G.'
'Rieger, Bernhard'
'Jonovic, Aleksandra'
'Kehr, Gerald'
'Erker, Gerhard'

_publ_section_title
;
 (&#x201C;Ferrocene-salaldiminato&#x201D;)zirconium Complexes for Ethylene
 Polymerization Catalysis: The Role of the Bulky Substituents
;
_journal_issue 19
_journal_name_full Organometallics
_journal_page_first 6741
_journal_paper_doi 10.1021/om3004509
_journal_volume 31
_journal_year 2012
_chemical_absolute_configuration ad
_chemical_formula_sum 'C20 H23 Fe N O Si'
_chemical_formula_weight 377.33
_chemical_name_systematic
; 
 ? 
;
_space_group_IT_number 19
_symmetry_cell_setting orthorhombic
_symmetry_space_group_name_Hall 'P 2ac 2ab'
_symmetry_space_group_name_H-M 'P 21 21 21'
_atom_sites_solution_hydrogens 'at O from difmap, others geom'
_atom_sites_solution_primary direct
_atom_sites_solution_secondary difmap
_audit_creation_method SHELXL-97
_cell_angle_alpha 90.00
_cell_angle_beta 90.00
_cell_angle_gamma 90.00
_cell_formula_units_Z 4
_cell_length_a 7.8042(2)
_cell_length_b 10.3403(3)
_cell_length_c 22.6773(6)
_cell_measurement_reflns_used 4108
_cell_measurement_temperature 223(2)
_cell_measurement_theta_max 27.88
_cell_measurement_theta_min 0.41
_cell_volume 1830.01(9)
_computing_cell_refinement 'Collect (Nonius B.V., 1998)'
_computing_data_collection 'Collect (Nonius B.V., 1998)'
_computing_data_reduction 'Denzo-SMN (Otwinowski & Minor, 1997)'
_computing_molecular_graphics 'XP (BrukerAXS, 2000)'
_computing_publication_material 'SHELXL-97 (Sheldrick, 1997)'
_computing_structure_refinement 'SHELXL-97 (Sheldrick, 1997)'
_computing_structure_solution 'SHELXS-97 (Sheldrick, 1990)'
_diffrn_ambient_temperature 223(2)
_diffrn_measured_fraction_theta_full 0.993
_diffrn_measured_fraction_theta_max 0.993
_diffrn_measurement_device_type 'Nonius KappaCCD APEXII'
_diffrn_measurement_method '\w and \f scans'
_diffrn_radiation_monochromator mirror
_diffrn_radiation_source 'rotating anode Nonius FR591'
_diffrn_radiation_type MoK\a
_diffrn_radiation_wavelength 0.71073
_diffrn_reflns_av_R_equivalents 0.0306
_diffrn_reflns_av_sigmaI/netI 0.0220
_diffrn_reflns_limit_h_max 10
_diffrn_reflns_limit_h_min -10
_diffrn_reflns_limit_k_max 13
_diffrn_reflns_limit_k_min -13
_diffrn_reflns_limit_l_max 29
_diffrn_reflns_limit_l_min -30
_diffrn_reflns_number 31085
_diffrn_reflns_theta_full 28.29
_diffrn_reflns_theta_max 28.29
_diffrn_reflns_theta_min 3.94
_exptl_absorpt_coefficient_mu 0.895
_exptl_absorpt_correction_T_max 0.9158
_exptl_absorpt_correction_T_min 0.6887
_exptl_absorpt_correction_type multi-scan
_exptl_absorpt_process_details 'SADABS (BrukerAXS, 2000)'
_exptl_crystal_colour red
_exptl_crystal_density_diffrn 1.370
_exptl_crystal_density_method 'not measured'
_exptl_crystal_description column
_exptl_crystal_F_000 792
_exptl_crystal_size_max 0.45
_exptl_crystal_size_mid 0.20
_exptl_crystal_size_min 0.10
_refine_diff_density_max 0.268
_refine_diff_density_min -0.167
_refine_diff_density_rms 0.038
_refine_ls_abs_structure_details 'Flack H D (1983), Acta Cryst. A39, 876-881'
_refine_ls_abs_structure_Flack -0.008(10)
_refine_ls_extinction_method none
_refine_ls_goodness_of_fit_ref 1.039
_refine_ls_hydrogen_treatment mixed
_refine_ls_matrix_type full
_refine_ls_number_parameters 223
_refine_ls_number_reflns 4532
_refine_ls_number_restraints 0
_refine_ls_restrained_S_all 1.039
_refine_ls_R_factor_all 0.0235
_refine_ls_R_factor_gt 0.0220
_refine_ls_shift/su_max 0.000
_refine_ls_shift/su_mean 0.000
_refine_ls_structure_factor_coef Fsqd
_refine_ls_weighting_details 'calc w=1/[\s^2^(Fo^2^)+(0.0383P)^2^+0.1436P] where P=(Fo^2^+2Fc^2^)/3'
_refine_ls_weighting_scheme calc
_refine_ls_wR_factor_gt 0.0608
_refine_ls_wR_factor_ref 0.0619
_reflns_number_gt 4317
_reflns_number_total 4532
_reflns_threshold_expression >2sigma(I)
_cod_data_source_file om3004509_si_002.cif
_cod_data_source_block erk5126
_cod_original_sg_symbol_H-M P212121
_cod_database_code 4079066

loop_
_symmetry_equiv_pos_as_xyz
'x, y, z'
'x+1/2, -y+1/2, -z'
'-x, y+1/2, -z+1/2'
'-x+1/2, -y, z+1/2'

loop_
_atom_site_label
_atom_site_type_symbol
_atom_site_fract_x
_atom_site_fract_y
_atom_site_fract_z
_atom_site_U_iso_or_equiv
_atom_site_adp_type
_atom_site_occupancy
_atom_site_symmetry_multiplicity
_atom_site_calc_flag
_atom_site_refinement_flags
Fe1 Fe 0.25915(2) 0.173935(16) 0.123704(8) 0.02794(6) Uani 1 1 d .
Si1 Si 0.06153(5) 0.47051(4) 0.136103(18) 0.03296(9) Uani 1 1 d .
O1 O 0.60529(14) 0.16407(11) 0.19115(6) 0.0424(3) Uani 1 1 d .
H01 H 0.570(3) 0.174(2) 0.2284(10) 0.064 Uiso 1 1 d .
N1 N 0.41509(17) 0.25103(11) 0.28202(5) 0.0335(3) Uani 1 1 d .
C1 C 0.4912(2) 0.24916(14) 0.09752(7) 0.0367(3) Uani 1 1 d .
H1 H 0.5681 0.2111 0.0708 0.044 Uiso 1 1 calc R
C2 C 0.49187(19) 0.23367(13) 0.15935(7) 0.0338(3) Uani 1 1 d .
C3 C 0.35054(17) 0.30635(12) 0.18336(6) 0.0289(3) Uani 1 1 d .
C4 C 0.2611(2) 0.36939(12) 0.13536(6) 0.0287(2) Uani 1 1 d .
C5 C 0.3529(2) 0.33286(15) 0.08302(7) 0.0366(3) Uani 1 1 d .
H5 H 0.3254 0.3604 0.0447 0.044 Uiso 1 1 calc R
C6 C 0.2523(3) -0.00926(14) 0.09009(7) 0.0455(4) Uani 1 1 d .
H6 H 0.3427 -0.0523 0.0710 0.055 Uiso 1 1 calc R
C7 C 0.2186(3) -0.01176(14) 0.15117(8) 0.0455(4) Uani 1 1 d .
H7 H 0.2824 -0.0562 0.1799 0.055 Uiso 1 1 calc R
C8 C 0.0712(2) 0.06472(15) 0.16141(8) 0.0463(4) Uani 1 1 d .
H8 H 0.0200 0.0801 0.1983 0.056 Uiso 1 1 calc R
C9 C 0.0143(2) 0.11393(16) 0.10683(9) 0.0476(4) Uani 1 1 d .
H9 H -0.0817 0.1672 0.1009 0.057 Uiso 1 1 calc R
C10 C 0.1275(2) 0.06877(17) 0.06257(8) 0.0476(4) Uani 1 1 d .
H10 H 0.1207 0.0875 0.0221 0.057 Uiso 1 1 calc R
C11 C 0.31416(18) 0.30881(12) 0.24576(6) 0.0298(3) Uani 1 1 d .
H11 H 0.2169 0.3526 0.2599 0.036 Uiso 1 1 calc R
C12 C 0.1109(3) 0.64073(16) 0.15768(11) 0.0594(5) Uani 1 1 d .
H12A H 0.1857 0.6794 0.1284 0.089 Uiso 1 1 calc R
H12B H 0.1674 0.6413 0.1958 0.089 Uiso 1 1 calc R
H12C H 0.0053 0.6899 0.1601 0.089 Uiso 1 1 calc R
C13 C -0.1020(2) 0.40726(16) 0.18854(8) 0.0439(4) Uani 1 1 d .
H13A H -0.2044 0.4603 0.1864 0.066 Uiso 1 1 calc R
H13B H -0.0565 0.4098 0.2283 0.066 Uiso 1 1 calc R
H13C H -0.1303 0.3188 0.1782 0.066 Uiso 1 1 calc R
C14 C -0.0268(3) 0.4663(2) 0.05965(8) 0.0603(5) Uani 1 1 d .
H14A H -0.0451 0.3772 0.0478 0.090 Uiso 1 1 calc R
H14B H 0.0538 0.5069 0.0328 0.090 Uiso 1 1 calc R
H14C H -0.1348 0.5126 0.0585 0.090 Uiso 1 1 calc R
C21 C 0.38537(18) 0.25647(13) 0.34323(7) 0.0315(3) Uani 1 1 d .
C22 C 0.3043(2) 0.35894(14) 0.37159(7) 0.0393(3) Uani 1 1 d .
H22 H 0.2639 0.4298 0.3496 0.047 Uiso 1 1 calc R
C23 C 0.2832(3) 0.35649(17) 0.43198(7) 0.0471(4) Uani 1 1 d .
H23 H 0.2252 0.4248 0.4507 0.057 Uiso 1 1 calc R
C24 C 0.3459(3) 0.25541(18) 0.46536(8) 0.0498(4) Uani 1 1 d .
H24 H 0.3324 0.2551 0.5065 0.060 Uiso 1 1 calc R
C25 C 0.4286(3) 0.15505(16) 0.43736(7) 0.0480(4) Uani 1 1 d .
H25 H 0.4719 0.0859 0.4598 0.058 Uiso 1 1 calc R
C26 C 0.4487(2) 0.15441(13) 0.37692(7) 0.0385(3) Uani 1 1 d .
H26 H 0.5052 0.0851 0.3585 0.046 Uiso 1 1 calc R

loop_
_atom_site_aniso_label
_atom_site_aniso_U_11
_atom_site_aniso_U_22
_atom_site_aniso_U_33
_atom_site_aniso_U_23
_atom_site_aniso_U_13
_atom_site_aniso_U_12
Fe1 0.02861(10) 0.02831(9) 0.02689(10) -0.00367(6) 0.00192(8) -0.00504(7)
Si1 0.0322(2) 0.03395(16) 0.0327(2) 0.00361(15) -0.00174(16) 0.00089(16)
O1 0.0318(5) 0.0457(6) 0.0495(7) -0.0073(5) -0.0038(5) 0.0079(5)
N1 0.0346(7) 0.0337(5) 0.0322(6) -0.0021(5) -0.0049(5) 0.0034(5)
C1 0.0301(7) 0.0409(7) 0.0390(8) -0.0046(6) 0.0096(6) -0.0058(6)
C2 0.0276(7) 0.0341(6) 0.0398(8) -0.0053(6) 0.0004(6) -0.0024(6)
C3 0.0280(7) 0.0267(6) 0.0320(7) -0.0036(5) -0.0013(5) -0.0022(5)
C4 0.0313(6) 0.0268(5) 0.0280(6) 0.0003(4) 0.0006(6) -0.0049(5)
C5 0.0383(8) 0.0387(7) 0.0329(7) 0.0010(6) 0.0054(6) -0.0086(6)
C6 0.0479(9) 0.0354(6) 0.0531(9) -0.0160(6) 0.0063(9) -0.0071(7)
C7 0.0535(12) 0.0320(6) 0.0510(9) 0.0010(6) 0.0035(8) -0.0098(7)
C8 0.0476(10) 0.0408(7) 0.0506(10) -0.0052(7) 0.0144(8) -0.0159(7)
C9 0.0322(8) 0.0435(8) 0.0670(12) -0.0090(7) -0.0048(8) -0.0101(7)
C10 0.0521(11) 0.0487(8) 0.0420(9) -0.0122(7) -0.0069(8) -0.0141(8)
C11 0.0294(6) 0.0281(6) 0.0320(7) -0.0030(5) -0.0026(5) 0.0005(5)
C12 0.0474(10) 0.0333(8) 0.0976(17) -0.0053(9) 0.0032(10) 0.0048(7)
C13 0.0387(9) 0.0504(8) 0.0426(9) 0.0001(7) 0.0050(7) -0.0002(7)
C14 0.0564(12) 0.0851(13) 0.0393(9) 0.0128(9) -0.0103(9) 0.0155(11)
C21 0.0282(7) 0.0335(6) 0.0326(7) 0.0008(5) -0.0060(6) -0.0012(5)
C22 0.0462(8) 0.0361(6) 0.0357(8) 0.0000(6) -0.0080(7) 0.0067(6)
C23 0.0564(11) 0.0492(8) 0.0358(8) -0.0061(6) -0.0008(8) 0.0055(8)
C24 0.0608(12) 0.0552(10) 0.0335(9) 0.0074(7) -0.0015(8) -0.0075(9)
C25 0.0568(10) 0.0450(8) 0.0421(9) 0.0161(7) -0.0057(8) 0.0012(8)
C26 0.0387(7) 0.0353(6) 0.0415(8) 0.0051(6) -0.0040(7) 0.0040(6)

loop_
_atom_type_symbol
_atom_type_description
_atom_type_scat_dispersion_real
_atom_type_scat_dispersion_imag
_atom_type_scat_source
C C 0.0033 0.0016 'International Tables Vol C Tables 4.2.6.8 and 6.1.1.4'
H H 0.0000 0.0000 'International Tables Vol C Tables 4.2.6.8 and 6.1.1.4'
N N 0.0061 0.0033 'International Tables Vol C Tables 4.2.6.8 and 6.1.1.4'
O O 0.0106 0.0060 'International Tables Vol C Tables 4.2.6.8 and 6.1.1.4'
Si Si 0.0817 0.0704 'International Tables Vol C Tables 4.2.6.8 and 6.1.1.4'
Fe Fe 0.3463 0.8444 'International Tables Vol C Tables 4.2.6.8 and 6.1.1.4'

loop_
_geom_angle_atom_site_label_1
_geom_angle_atom_site_label_2
_geom_angle_atom_site_label_3
_geom_angle
C5 Fe1 C4 41.45(6)
C5 Fe1 C8 154.40(7)
C4 Fe1 C8 120.01(6)
C5 Fe1 C10 107.79(7)
C4 Fe1 C10 128.37(7)
C8 Fe1 C10 68.13(8)
C5 Fe1 C6 126.37(7)
C4 Fe1 C6 165.49(6)
C8 Fe1 C6 67.92(7)
C10 Fe1 C6 40.42(8)
C5 Fe1 C7 163.56(7)
C4 Fe1 C7 153.30(6)
C8 Fe1 C7 40.56(7)
C10 Fe1 C7 68.17(7)
C6 Fe1 C7 40.38(7)
C5 Fe1 C9 119.96(7)
C4 Fe1 C9 109.40(7)
C8 Fe1 C9 40.39(8)
C10 Fe1 C9 40.58(8)
C6 Fe1 C9 67.93(8)
C7 Fe1 C9 68.10(8)
C5 Fe1 C3 68.45(6)
C4 Fe1 C3 41.45(5)
C8 Fe1 C3 110.06(6)
C10 Fe1 C3 168.13(7)
C6 Fe1 C3 150.88(7)
C7 Fe1 C3 118.67(6)
C9 Fe1 C3 130.57(7)
C5 Fe1 C1 40.78(6)
C4 Fe1 C1 69.88(6)
C8 Fe1 C1 164.39(7)
C10 Fe1 C1 116.65(7)
C6 Fe1 C1 105.41(7)
C7 Fe1 C1 125.41(7)
C9 Fe1 C1 151.96(8)
C3 Fe1 C1 68.43(6)
C5 Fe1 C2 67.68(6)
C4 Fe1 C2 69.44(6)
C8 Fe1 C2 128.99(7)
C10 Fe1 C2 149.49(7)
C6 Fe1 C2 116.29(8)
C7 Fe1 C2 107.20(7)
C9 Fe1 C2 167.92(7)
C3 Fe1 C2 40.80(5)
C1 Fe1 C2 39.85(6)
C13 Si1 C14 109.38(9)
C13 Si1 C12 107.76(9)
C14 Si1 C12 109.98(11)
C13 Si1 C4 112.27(7)
C14 Si1 C4 106.57(8)
C12 Si1 C4 110.88(8)
C2 O1 H01 103.8(15)
C11 N1 C21 120.72(13)
C2 C1 C5 107.56(13)
C2 C1 Fe1 70.97(9)
C5 C1 Fe1 68.22(9)
C2 C1 H1 126.2
C5 C1 H1 126.2
Fe1 C1 H1 126.1
O1 C2 C1 126.44(14)
O1 C2 C3 125.30(14)
C1 C2 C3 108.26(14)
O1 C2 Fe1 128.42(10)
C1 C2 Fe1 69.18(9)
C3 C2 Fe1 68.52(8)
C2 C3 C11 122.01(13)
C2 C3 C4 108.63(12)
C11 C3 C4 129.36(13)
C2 C3 Fe1 70.68(8)
C11 C3 Fe1 126.12(9)
C4 C3 Fe1 68.74(7)
C5 C4 C3 105.21(13)
C5 C4 Si1 124.60(11)
C3 C4 Si1 130.11(10)
C5 C4 Fe1 68.65(8)
C3 C4 Fe1 69.80(7)
Si1 C4 Fe1 123.19(8)
C1 C5 C4 110.33(13)
C1 C5 Fe1 71.00(8)
C4 C5 Fe1 69.90(8)
C1 C5 H5 124.8
C4 C5 H5 124.8
Fe1 C5 H5 125.9
C10 C6 C7 108.43(18)
C10 C6 Fe1 69.67(9)
C7 C6 Fe1 69.84(8)
C10 C6 H6 125.8
C7 C6 H6 125.8
Fe1 C6 H6 126.3
C6 C7 C8 107.62(18)
C6 C7 Fe1 69.78(9)
C8 C7 Fe1 69.56(9)
C6 C7 H7 126.2
C8 C7 H7 126.2
Fe1 C7 H7 126.0
C9 C8 C7 108.27(16)
C9 C8 Fe1 70.03(10)
C7 C8 Fe1 69.88(9)
C9 C8 H8 125.9
C7 C8 H8 125.9
Fe1 C8 H8 125.8
C8 C9 C10 107.87(16)
C8 C9 Fe1 69.59(10)
C10 C9 Fe1 69.50(10)
C8 C9 H9 126.1
C10 C9 H9 126.1
Fe1 C9 H9 126.4
C6 C10 C9 107.81(17)
C6 C10 Fe1 69.91(9)
C9 C10 Fe1 69.92(9)
C6 C10 H10 126.1
C9 C10 H10 126.1
Fe1 C10 H10 125.7
N1 C11 C3 119.89(13)
N1 C11 H11 120.1
C3 C11 H11 120.1
Si1 C12 H12A 109.5
Si1 C12 H12B 109.5
H12A C12 H12B 109.5
Si1 C12 H12C 109.5
H12A C12 H12C 109.5
H12B C12 H12C 109.5
Si1 C13 H13A 109.5
Si1 C13 H13B 109.5
H13A C13 H13B 109.5
Si1 C13 H13C 109.5
H13A C13 H13C 109.5
H13B C13 H13C 109.5
Si1 C14 H14A 109.5
Si1 C14 H14B 109.5
H14A C14 H14B 109.5
Si1 C14 H14C 109.5
H14A C14 H14C 109.5
H14B C14 H14C 109.5
C22 C21 C26 118.99(14)
C22 C21 N1 124.10(13)
C26 C21 N1 116.85(13)
C23 C22 C21 119.92(14)
C23 C22 H22 120.0
C21 C22 H22 120.0
C22 C23 C24 121.07(16)
C22 C23 H23 119.5
C24 C23 H23 119.5
C25 C24 C23 118.94(16)
C25 C24 H24 120.5
C23 C24 H24 120.5
C24 C25 C26 121.01(15)
C24 C25 H25 119.5
C26 C25 H25 119.5
C25 C26 C21 120.03(14)
C25 C26 H26 120.0
C21 C26 H26 120.0

loop_
_geom_bond_atom_site_label_1
_geom_bond_atom_site_label_2
_geom_bond_distance
Fe1 C5 2.0216(15)
Fe1 C4 2.0384(12)
Fe1 C8 2.0392(16)
Fe1 C10 2.0395(16)
Fe1 C6 2.0426(14)
Fe1 C7 2.0434(15)
Fe1 C9 2.0450(17)
Fe1 C3 2.0527(13)
Fe1 C1 2.0583(15)
Fe1 C2 2.0817(15)
Si1 C13 1.8631(17)
Si1 C14 1.8662(18)
Si1 C12 1.8671(18)
Si1 C4 1.8761(16)
O1 C2 1.3497(19)
O1 H01 0.90(2)
N1 C11 1.2860(18)
N1 C21 1.4084(19)
C1 C2 1.411(2)
C1 C5 1.422(2)
C1 H1 0.9400
C2 C3 1.442(2)
C3 C11 1.443(2)
C3 C4 1.4479(19)
C4 C5 1.437(2)
C5 H5 0.9400
C6 C10 1.410(3)
C6 C7 1.410(3)
C6 H6 0.9400
C7 C8 1.415(3)
C7 H7 0.9400
C8 C9 1.410(3)
C8 H8 0.9400
C9 C10 1.416(3)
C9 H9 0.9400
C10 H10 0.9400
C11 H11 0.9400
C12 H12A 0.9700
C12 H12B 0.9700
C12 H12C 0.9700
C13 H13A 0.9700
C13 H13B 0.9700
C13 H13C 0.9700
C14 H14A 0.9700
C14 H14B 0.9700
C14 H14C 0.9700
C21 C22 1.392(2)
C21 C26 1.3935(19)
C22 C23 1.380(2)
C22 H22 0.9400
C23 C24 1.380(2)
C23 H23 0.9400
C24 C25 1.377(3)
C24 H24 0.9400
C25 C26 1.380(2)
C25 H25 0.9400
C26 H26 0.9400

loop_
_geom_torsion_atom_site_label_1
_geom_torsion_atom_site_label_2
_geom_torsion_atom_site_label_3
_geom_torsion_atom_site_label_4
_geom_torsion
C5 Fe1 C1 C2 118.78(12)
C4 Fe1 C1 C2 81.67(9)
C8 Fe1 C1 C2 -50.3(3)
C10 Fe1 C1 C2 -154.57(9)
C6 Fe1 C1 C2 -112.75(10)
C7 Fe1 C1 C2 -73.41(11)
C9 Fe1 C1 C2 175.39(12)
C3 Fe1 C1 C2 37.19(8)
C4 Fe1 C1 C5 -37.11(9)
C8 Fe1 C1 C5 -169.1(2)
C10 Fe1 C1 C5 86.65(10)
C6 Fe1 C1 C5 128.47(10)
C7 Fe1 C1 C5 167.81(9)
C9 Fe1 C1 C5 56.61(16)
C3 Fe1 C1 C5 -81.59(9)
C2 Fe1 C1 C5 -118.78(12)
C5 C1 C2 O1 -178.32(13)
Fe1 C1 C2 O1 123.07(15)
C5 C1 C2 C3 1.16(16)
Fe1 C1 C2 C3 -57.45(10)
C5 C1 C2 Fe1 58.62(10)
C5 Fe1 C2 O1 -158.86(16)
C4 Fe1 C2 O1 156.49(15)
C8 Fe1 C2 O1 43.93(17)
C10 Fe1 C2 O1 -71.5(2)
C6 Fe1 C2 O1 -38.05(16)
C7 Fe1 C2 O1 4.52(16)
C9 Fe1 C2 O1 69.8(3)
C3 Fe1 C2 O1 118.72(18)
C1 Fe1 C2 O1 -120.63(17)
C5 Fe1 C2 C1 -38.23(9)
C4 Fe1 C2 C1 -82.88(9)
C8 Fe1 C2 C1 164.56(9)
C10 Fe1 C2 C1 49.12(16)
C6 Fe1 C2 C1 82.58(10)
C7 Fe1 C2 C1 125.15(10)
C9 Fe1 C2 C1 -169.6(3)
C3 Fe1 C2 C1 -120.65(12)
C5 Fe1 C2 C3 82.42(9)
C4 Fe1 C2 C3 37.77(8)
C8 Fe1 C2 C3 -74.79(11)
C10 Fe1 C2 C3 169.77(12)
C6 Fe1 C2 C3 -156.77(9)
C7 Fe1 C2 C3 -114.20(9)
C9 Fe1 C2 C3 -49.0(3)
C1 Fe1 C2 C3 120.65(12)
O1 C2 C3 C11 -1.5(2)
C1 C2 C3 C11 179.02(12)
Fe1 C2 C3 C11 121.16(12)
O1 C2 C3 C4 178.92(13)
C1 C2 C3 C4 -0.56(15)
Fe1 C2 C3 C4 -58.42(9)
O1 C2 C3 Fe1 -122.66(14)
C1 C2 C3 Fe1 57.86(10)
C5 Fe1 C3 C2 -80.36(9)
C4 Fe1 C3 C2 -119.98(12)
C8 Fe1 C3 C2 127.01(10)
C10 Fe1 C3 C2 -154.0(3)
C6 Fe1 C3 C2 46.61(18)
C7 Fe1 C3 C2 83.25(11)
C9 Fe1 C3 C2 168.00(10)
C1 Fe1 C3 C2 -36.36(9)
C5 Fe1 C3 C11 163.58(14)
C4 Fe1 C3 C11 123.95(16)
C8 Fe1 C3 C11 10.94(14)
C10 Fe1 C3 C11 89.9(3)
C6 Fe1 C3 C11 -69.46(19)
C7 Fe1 C3 C11 -32.82(15)
C9 Fe1 C3 C11 51.93(15)
C1 Fe1 C3 C11 -152.43(14)
C2 Fe1 C3 C11 -116.07(15)
C5 Fe1 C3 C4 39.62(8)
C8 Fe1 C3 C4 -113.01(9)
C10 Fe1 C3 C4 -34.0(4)
C6 Fe1 C3 C4 166.59(15)
C7 Fe1 C3 C4 -156.78(9)
C9 Fe1 C3 C4 -72.02(11)
C1 Fe1 C3 C4 83.62(9)
C2 Fe1 C3 C4 119.98(12)
C2 C3 C4 C5 -0.25(14)
C11 C3 C4 C5 -179.80(13)
Fe1 C3 C4 C5 -59.87(9)
C2 C3 C4 Si1 176.54(10)
C11 C3 C4 Si1 -3.0(2)
Fe1 C3 C4 Si1 116.92(12)
C2 C3 C4 Fe1 59.61(9)
C11 C3 C4 Fe1 -119.93(14)
C13 Si1 C4 C5 137.47(12)
C14 Si1 C4 C5 17.73(15)
C12 Si1 C4 C5 -101.94(14)
C13 Si1 C4 C3 -38.77(14)
C14 Si1 C4 C3 -158.50(13)
C12 Si1 C4 C3 81.82(15)
C13 Si1 C4 Fe1 51.90(10)
C14 Si1 C4 Fe1 -67.83(11)
C12 Si1 C4 Fe1 172.49(10)
C8 Fe1 C4 C5 -156.83(10)
C10 Fe1 C4 C5 -72.08(12)
C6 Fe1 C4 C5 -36.9(4)
C7 Fe1 C4 C5 166.71(15)
C9 Fe1 C4 C5 -113.64(10)
C3 Fe1 C4 C5 116.36(12)
C1 Fe1 C4 C5 36.53(9)
C2 Fe1 C4 C5 79.16(9)
C5 Fe1 C4 C3 -116.36(12)
C8 Fe1 C4 C3 86.81(10)
C10 Fe1 C4 C3 171.56(9)
C6 Fe1 C4 C3 -153.2(3)
C7 Fe1 C4 C3 50.35(18)
C9 Fe1 C4 C3 130.00(9)
C1 Fe1 C4 C3 -79.82(9)
C2 Fe1 C4 C3 -37.20(8)
C5 Fe1 C4 Si1 118.21(12)
C8 Fe1 C4 Si1 -38.62(11)
C10 Fe1 C4 Si1 46.13(12)
C6 Fe1 C4 Si1 81.4(3)
C7 Fe1 C4 Si1 -75.08(17)
C9 Fe1 C4 Si1 4.57(10)
C3 Fe1 C4 Si1 -125.43(12)
C1 Fe1 C4 Si1 154.75(10)
C2 Fe1 C4 Si1 -162.63(10)
C2 C1 C5 C4 -1.36(17)
Fe1 C1 C5 C4 58.99(10)
C2 C1 C5 Fe1 -60.35(10)
C3 C4 C5 C1 0.99(16)
Si1 C4 C5 C1 -176.03(10)
Fe1 C4 C5 C1 -59.65(10)
C3 C4 C5 Fe1 60.63(8)
Si1 C4 C5 Fe1 -116.39(11)
C4 Fe1 C5 C1 121.15(13)
C8 Fe1 C5 C1 173.21(14)
C10 Fe1 C5 C1 -110.43(10)
C6 Fe1 C5 C1 -69.61(13)
C7 Fe1 C5 C1 -37.4(3)
C9 Fe1 C5 C1 -153.06(10)
C3 Fe1 C5 C1 81.53(9)
C2 Fe1 C5 C1 37.39(9)
C8 Fe1 C5 C4 52.06(19)
C10 Fe1 C5 C4 128.42(10)
C6 Fe1 C5 C4 169.24(11)
C7 Fe1 C5 C4 -158.6(2)
C9 Fe1 C5 C4 85.79(11)
C3 Fe1 C5 C4 -39.62(9)
C1 Fe1 C5 C4 -121.15(13)
C2 Fe1 C5 C4 -83.76(9)
C5 Fe1 C6 C10 -73.77(15)
C4 Fe1 C6 C10 -44.2(4)
C8 Fe1 C6 C10 81.73(13)
C7 Fe1 C6 C10 119.68(19)
C9 Fe1 C6 C10 37.99(12)
C3 Fe1 C6 C10 173.59(12)
C1 Fe1 C6 C10 -113.19(12)
C2 Fe1 C6 C10 -154.43(11)
C5 Fe1 C6 C7 166.55(11)
C4 Fe1 C6 C7 -163.9(3)
C8 Fe1 C6 C7 -37.95(12)
C10 Fe1 C6 C7 -119.68(19)
C9 Fe1 C6 C7 -81.69(14)
C3 Fe1 C6 C7 53.9(2)
C1 Fe1 C6 C7 127.13(12)
C2 Fe1 C6 C7 85.89(13)
C10 C6 C7 C8 0.33(18)
Fe1 C6 C7 C8 59.51(11)
C10 C6 C7 Fe1 -59.17(11)
C5 Fe1 C7 C6 -41.4(3)
C4 Fe1 C7 C6 171.11(15)
C8 Fe1 C7 C6 118.78(18)
C10 Fe1 C7 C6 37.36(13)
C9 Fe1 C7 C6 81.24(14)
C3 Fe1 C7 C6 -153.38(12)
C1 Fe1 C7 C6 -70.58(15)
C2 Fe1 C7 C6 -110.59(13)
C5 Fe1 C7 C8 -160.2(2)
C4 Fe1 C7 C8 52.32(19)
C10 Fe1 C7 C8 -81.42(12)
C6 Fe1 C7 C8 -118.78(18)
C9 Fe1 C7 C8 -37.55(11)
C3 Fe1 C7 C8 87.84(12)
C1 Fe1 C7 C8 170.64(10)
C2 Fe1 C7 C8 130.63(11)
C6 C7 C8 C9 0.09(18)
Fe1 C7 C8 C9 59.73(11)
C6 C7 C8 Fe1 -59.64(11)
C5 Fe1 C8 C9 47.9(2)
C4 Fe1 C8 C9 85.02(11)
C10 Fe1 C8 C9 -37.70(11)
C6 Fe1 C8 C9 -81.44(12)
C7 Fe1 C8 C9 -119.23(15)
C3 Fe1 C8 C9 129.74(10)
C1 Fe1 C8 C9 -148.7(2)
C2 Fe1 C8 C9 171.91(9)
C5 Fe1 C8 C7 167.17(14)
C4 Fe1 C8 C7 -155.75(10)
C10 Fe1 C8 C7 81.53(11)
C6 Fe1 C8 C7 37.79(12)
C9 Fe1 C8 C7 119.23(15)
C3 Fe1 C8 C7 -111.03(10)
C1 Fe1 C8 C7 -29.5(3)
C2 Fe1 C8 C7 -68.86(13)
C7 C8 C9 C10 -0.47(18)
Fe1 C8 C9 C10 59.17(11)
C7 C8 C9 Fe1 -59.64(11)
C5 Fe1 C9 C8 -158.27(10)
C4 Fe1 C9 C8 -113.85(10)
C10 Fe1 C9 C8 119.25(15)
C6 Fe1 C9 C8 81.41(11)
C7 Fe1 C9 C8 37.70(10)
C3 Fe1 C9 C8 -71.97(12)
C1 Fe1 C9 C8 162.72(12)
C2 Fe1 C9 C8 -31.5(3)
C5 Fe1 C9 C10 82.48(12)
C4 Fe1 C9 C10 126.90(11)
C8 Fe1 C9 C10 -119.25(15)
C6 Fe1 C9 C10 -37.85(11)
C7 Fe1 C9 C10 -81.55(12)
C3 Fe1 C9 C10 168.78(10)
C1 Fe1 C9 C10 43.47(18)
C2 Fe1 C9 C10 -150.8(3)
C7 C6 C10 C9 -0.63(19)
Fe1 C6 C10 C9 -59.90(11)
C7 C6 C10 Fe1 59.28(11)
C8 C9 C10 C6 0.68(19)
Fe1 C9 C10 C6 59.90(12)
C8 C9 C10 Fe1 -59.22(11)
C5 Fe1 C10 C6 125.72(12)
C4 Fe1 C10 C6 167.13(11)
C8 Fe1 C10 C6 -81.18(12)
C7 Fe1 C10 C6 -37.33(12)
C9 Fe1 C10 C6 -118.71(16)
C3 Fe1 C10 C6 -164.7(3)
C1 Fe1 C10 C6 82.50(13)
C2 Fe1 C10 C6 49.67(19)
C5 Fe1 C10 C9 -115.57(11)
C4 Fe1 C10 C9 -74.16(13)
C8 Fe1 C10 C9 37.53(11)
C6 Fe1 C10 C9 118.71(16)
C7 Fe1 C10 C9 81.38(12)
C3 Fe1 C10 C9 -46.0(4)
C1 Fe1 C10 C9 -158.79(10)
C2 Fe1 C10 C9 168.38(12)
C21 N1 C11 C3 177.57(12)
C2 C3 C11 N1 4.1(2)
C4 C3 C11 N1 -176.45(13)
Fe1 C3 C11 N1 92.51(15)
C11 N1 C21 C22 -28.9(2)
C11 N1 C21 C26 153.95(14)
C26 C21 C22 C23 -1.9(2)
N1 C21 C22 C23 -179.02(16)
C21 C22 C23 C24 2.0(3)
C22 C23 C24 C25 -0.9(3)
C23 C24 C25 C26 -0.2(3)
C24 C25 C26 C21 0.1(3)
C22 C21 C26 C25 0.9(2)
N1 C21 C26 C25 178.20(15)
